data_7206043
loop_
_publ_author_name
'Zhu, Lingyan'
'Agarwal, Arun'
'Lai, Jinfeng'
'Al-Kaysi, Rabih O.'
'Tham, Fook S.'
'Ghaddar, Tarek'
'Mueller, Leonard'
'Bardeen, Christopher J.'

_publ_section_title
;
 Solid-state photochemical and photomechanical properties of molecular
 crystal nanorods composed of anthracene ester derivatives
;
_journal_issue 17
_journal_name_full 'Journal of Materials Chemistry'
_journal_page_first 6258
_journal_paper_doi 10.1039/c1jm10228a
_journal_volume 21
_journal_year 2011
_chemical_formula_sum 'C25 H30 O2'
_chemical_formula_weight 362.49
_chemical_name_systematic
;
?
;
_space_group_IT_number 14
_symmetry_cell_setting monoclinic
_symmetry_space_group_name_Hall '-P 2yn'
_symmetry_space_group_name_H-M 'P 1 21/n 1'
_atom_sites_solution_hydrogens geom
_atom_sites_solution_primary direct
_atom_sites_solution_secondary difmap
_audit_creation_method SHELXL-97
_cell_angle_alpha 90.00
_cell_angle_beta 94.1613(7)
_cell_angle_gamma 90.00
_cell_formula_units_Z 8
_cell_length_a 10.0442(4)
_cell_length_b 13.8741(5)
_cell_length_c 30.5325(12)
_cell_measurement_reflns_used 9978
_cell_measurement_temperature 100(2)
_cell_measurement_theta_max 30.87
_cell_measurement_theta_min 2.19
_cell_volume 4243.6(3)
_computing_cell_refinement 'Bruker SAINT'
_computing_data_collection 'Bruker APEX2'
_computing_data_reduction 'Bruker SAINT'
_computing_molecular_graphics 'Bruker SHELXTL'
_computing_publication_material 'Bruker SHELXTL'
_computing_structure_refinement 'SHELXL-97 (Sheldrick, 2008)'
_computing_structure_solution 'SHELXS-97 (Sheldrick, 2008)'
_diffrn_ambient_temperature 100(2)
_diffrn_measured_fraction_theta_full 1.000
_diffrn_measured_fraction_theta_max 1.000
_diffrn_measurement_device_type 'Bruker APEX-II CCD'
_diffrn_measurement_method '\f and \w scans'
_diffrn_radiation_monochromator graphite
_diffrn_radiation_source 'Normal-focus sealed tube'
_diffrn_radiation_type MoK\a
_diffrn_radiation_wavelength 0.71073
_diffrn_reflns_av_R_equivalents 0.0390
_diffrn_reflns_av_sigmaI/netI 0.0362
_diffrn_reflns_limit_h_max 13
_diffrn_reflns_limit_h_min -13
_diffrn_reflns_limit_k_max 19
_diffrn_reflns_limit_k_min -19
_diffrn_reflns_limit_l_max 42
_diffrn_reflns_limit_l_min -42
_diffrn_reflns_number 46800
_diffrn_reflns_theta_full 29.57
_diffrn_reflns_theta_max 29.57
_diffrn_reflns_theta_min 1.99
_exptl_absorpt_coefficient_mu 0.070
_exptl_absorpt_correction_T_max 0.9818
_exptl_absorpt_correction_T_min 0.9695
_exptl_absorpt_correction_type multi-scan
_exptl_absorpt_process_details 'Bruker SADABS'
_exptl_crystal_colour colourless
_exptl_crystal_density_diffrn 1.135
_exptl_crystal_density_meas ?
_exptl_crystal_density_method 'not measured'
_exptl_crystal_description 'prism frag'
_exptl_crystal_F_000 1568
_exptl_crystal_size_max 0.45
_exptl_crystal_size_mid 0.42
_exptl_crystal_size_min 0.26
_refine_diff_density_max 0.352
_refine_diff_density_min -0.254
_refine_diff_density_rms 0.047
_refine_ls_extinction_coef 0.0062(5)
_refine_ls_extinction_expression Fc^*^=kFc[1+0.001xFc^2^\l^3^/sin(2\q)]^-1/4^
_refine_ls_extinction_method SHELXL
_refine_ls_goodness_of_fit_ref 1.044
_refine_ls_hydrogen_treatment constr
_refine_ls_matrix_type full
_refine_ls_number_parameters 494
_refine_ls_number_reflns 11893
_refine_ls_number_restraints 0
_refine_ls_restrained_S_all 1.044
_refine_ls_R_factor_all 0.0624
_refine_ls_R_factor_gt 0.0464
_refine_ls_shift/su_max 0.001
_refine_ls_shift/su_mean 0.000
_refine_ls_structure_factor_coef Fsqd
_refine_ls_weighting_details 'calc w=1/[\s^2^(Fo^2^)+(0.0560P)^2^+0.9605P] where P=(Fo^2^+2Fc^2^)/3'
_refine_ls_weighting_scheme calc
_refine_ls_wR_factor_gt 0.1125
_refine_ls_wR_factor_ref 0.1214
_reflns_number_gt 9266
_reflns_number_total 11893
_reflns_threshold_expression >2sigma(I)
_cod_data_source_file c1jm10228a.txt
_cod_data_source_block cb15_0m
_cod_depositor_comments
;
The following automatic conversions were performed:
'_symmetry_cell_setting' value 'Monoclinic' changed to 'monoclinic'
according to '/home/saulius/struct/CIF-dictionaries/cif_core.dic'
dictionary named 'cif_core.dic' version 2.4.1 from 2010-06-29.

Automatic conversion script
Id: cif_fix_enum 1555 2011-01-17 13:19:09Z saulius 

The following automatic conversions were performed:

'_exptl_crystal_density_meas' value 'not measured' was changed to '?'
- the value is perceived as not measured.

Automatic conversion script
Id: cif_fix_values 3008 2015-01-20 13:52:24Z robertas 
;
_cod_original_sg_symbol_H-M P2(1)/n
_cod_database_code 7206043

loop_
_symmetry_equiv_pos_as_xyz
'x, y, z'
'-x+1/2, y+1/2, -z+1/2'
'-x, -y, -z'
'x-1/2, -y-1/2, z-1/2'

loop_
_atom_site_label
_atom_site_type_symbol
_atom_site_fract_x
_atom_site_fract_y
_atom_site_fract_z
_atom_site_U_iso_or_equiv
_atom_site_adp_type
_atom_site_occupancy
_atom_site_symmetry_multiplicity
_atom_site_calc_flag
_atom_site_refinement_flags
_atom_site_disorder_assembly
_atom_site_disorder_group
C1 C 0.33190(11) 0.73577(8) 0.08125(4) 0.0207(2) Uani 1 1 d . . .
H1A H 0.3345 0.7931 0.0983 0.025 Uiso 1 1 calc R . .
C2 C 0.43917(12) 0.71145(9) 0.05858(4) 0.0254(3) Uani 1 1 d . . .
H2A H 0.5154 0.7522 0.0599 0.031 Uiso 1 1 calc R . .
C3 C 0.43811(12) 0.62604(9) 0.03299(4) 0.0263(3) Uani 1 1 d . . .
H3A H 0.5138 0.6096 0.0176 0.032 Uiso 1 1 calc R . .
C4 C 0.32910(12) 0.56756(9) 0.03042(4) 0.0233(2) Uani 1 1 d . . .
H4A H 0.3295 0.5107 0.0131 0.028 Uiso 1 1 calc R . .
C4A C 0.21377(11) 0.59025(8) 0.05335(3) 0.0174(2) Uani 1 1 d . . .
C5 C -0.12914(11) 0.49593(8) 0.06900(4) 0.0200(2) Uani 1 1 d . . .
H5A H -0.1305 0.4396 0.0513 0.024 Uiso 1 1 calc R . .
C6 C -0.23869(12) 0.51926(8) 0.09052(4) 0.0229(2) Uani 1 1 d . . .
H6A H -0.3157 0.4794 0.0877 0.027 Uiso 1 1 calc R . .
C7 C -0.23803(11) 0.60326(8) 0.11724(4) 0.0226(2) Uani 1 1 d . . .
H7A H -0.3148 0.6189 0.1323 0.027 Uiso 1 1 calc R . .
C8 C -0.12866(11) 0.66148(8) 0.12156(4) 0.0191(2) Uani 1 1 d . . .
H8A H -0.1298 0.7171 0.1397 0.023 Uiso 1 1 calc R . .
C8A C -0.01200(10) 0.63993(7) 0.09913(3) 0.0156(2) Uani 1 1 d . . .
C9 C 0.10219(10) 0.69891(7) 0.10202(3) 0.0154(2) Uani 1 1 d . . .
C9A C 0.21545(10) 0.67603(8) 0.07966(3) 0.0164(2) Uani 1 1 d . . .
C10 C 0.10047(11) 0.53197(8) 0.05043(4) 0.0183(2) Uani 1 1 d . . .
H10A H 0.0999 0.4753 0.0329 0.022 Uiso 1 1 calc R . .
C10A C -0.01227(11) 0.55480(8) 0.07259(3) 0.0163(2) Uani 1 1 d . . .
C11 C 0.10209(10) 0.79007(8) 0.12849(3) 0.0170(2) Uani 1 1 d . . .
O1 O 0.16882(8) 0.80261(6) 0.16239(3) 0.02557(19) Uani 1 1 d . . .
O2 O 0.01867(8) 0.85364(5) 0.10806(2) 0.01809(16) Uani 1 1 d . . .
C12 C -0.00065(11) 0.95352(8) 0.12481(4) 0.0194(2) Uani 1 1 d . . .
C13 C 0.13298(12) 1.00653(8) 0.12844(4) 0.0239(2) Uani 1 1 d . . .
H13A H 0.1171 1.0733 0.1382 0.029 Uiso 1 1 calc R . .
H13B H 0.1916 0.9749 0.1516 0.029 Uiso 1 1 calc R . .
C14 C 0.20797(13) 1.01124(9) 0.08672(4) 0.0280(3) Uani 1 1 d . . .
H14A H 0.2057 0.9472 0.0724 0.034 Uiso 1 1 calc R . .
H14B H 0.1633 1.0579 0.0660 0.034 Uiso 1 1 calc R . .
C15 C 0.35206(14) 1.04166(12) 0.09712(6) 0.0422(4) Uani 1 1 d . . .
H15A H 0.3952 1.0513 0.0697 0.063 Uiso 1 1 calc R . .
H15B H 0.3994 0.9913 0.1145 0.063 Uiso 1 1 calc R . .
H15C H 0.3545 1.1020 0.1138 0.063 Uiso 1 1 calc R . .
C16 C -0.06196(12) 0.94661(8) 0.16929(4) 0.0227(2) Uani 1 1 d . . .
H16A H -0.1421 0.9050 0.1660 0.027 Uiso 1 1 calc R . .
H16B H 0.0031 0.9151 0.1906 0.027 Uiso 1 1 calc R . .
C17 C -0.10159(15) 1.04375(10) 0.18804(5) 0.0336(3) Uani 1 1 d . . .
H17A H -0.0205 1.0833 0.1945 0.040 Uiso 1 1 calc R . .
H17B H -0.1602 1.0784 0.1658 0.040 Uiso 1 1 calc R . .
C18 C -0.17388(17) 1.03165(12) 0.22969(5) 0.0457(4) Uani 1 1 d . . .
H18A H -0.1919 1.0952 0.2420 0.069 Uiso 1 1 calc R . .
H18B H -0.1180 0.9943 0.2512 0.069 Uiso 1 1 calc R . .
H18C H -0.2584 0.9977 0.2228 0.069 Uiso 1 1 calc R . .
C19 C -0.09620(12) 0.99537(8) 0.08832(4) 0.0233(2) Uani 1 1 d . . .
H19A H -0.1062 1.0652 0.0938 0.028 Uiso 1 1 calc R . .
H19B H -0.0547 0.9882 0.0601 0.028 Uiso 1 1 calc R . .
C20 C -0.23537(12) 0.95019(10) 0.08347(4) 0.0281(3) Uani 1 1 d . . .
H20A H -0.2270 0.8792 0.0854 0.034 Uiso 1 1 calc R . .
H20B H -0.2873 0.9721 0.1080 0.034 Uiso 1 1 calc R . .
C21 C -0.31023(15) 0.97711(10) 0.03999(5) 0.0355(3) Uani 1 1 d . . .
H21A H -0.3985 0.9466 0.0381 0.053 Uiso 1 1 calc R . .
H21B H -0.2597 0.9548 0.0156 0.053 Uiso 1 1 calc R . .
H21C H -0.3207 1.0473 0.0383 0.053 Uiso 1 1 calc R . .
C1' C 0.71055(11) 0.79202(8) 0.34564(4) 0.0214(2) Uani 1 1 d . . .
H1'A H 0.6647 0.8094 0.3185 0.026 Uiso 1 1 calc R . .
C2' C 0.84534(12) 0.78199(9) 0.34809(4) 0.0265(3) Uani 1 1 d . . .
H2'A H 0.8926 0.7928 0.3227 0.032 Uiso 1 1 calc R . .
C3' C 0.91646(12) 0.75555(9) 0.38815(5) 0.0279(3) Uani 1 1 d . . .
H3'A H 1.0106 0.7479 0.3892 0.034 Uiso 1 1 calc R . .
C4' C 0.85078(11) 0.74112(8) 0.42495(4) 0.0237(2) Uani 1 1 d . . .
H4'A H 0.8997 0.7239 0.4516 0.028 Uiso 1 1 calc R . .
C4B C 0.70893(11) 0.75156(8) 0.42412(4) 0.0183(2) Uani 1 1 d . . .
C5' C 0.43247(13) 0.74127(9) 0.50008(4) 0.0237(2) Uani 1 1 d . . .
H5'A H 0.4798 0.7224 0.5268 0.028 Uiso 1 1 calc R . .
C6' C 0.29958(13) 0.75912(9) 0.49944(4) 0.0271(3) Uani 1 1 d . . .
H6'A H 0.2551 0.7544 0.5258 0.033 Uiso 1 1 calc R . .
C7' C 0.22671(12) 0.78487(9) 0.45963(4) 0.0246(2) Uani 1 1 d . . .
H7'A H 0.1338 0.7976 0.4596 0.030 Uiso 1 1 calc R . .
C8' C 0.28822(11) 0.79162(8) 0.42136(4) 0.0200(2) Uani 1 1 d . . .
H8'A H 0.2372 0.8075 0.3949 0.024 Uiso 1 1 calc R . .
C9' C 0.49711(10) 0.78605(7) 0.38220(3) 0.0153(2) Uani 1 1 d . . .
C8B C 0.42841(10) 0.77504(7) 0.42053(3) 0.0158(2) Uani 1 1 d . . .
C9B C 0.63644(10) 0.77671(7) 0.38343(3) 0.0164(2) Uani 1 1 d . . .
C10' C 0.64027(11) 0.73834(8) 0.46172(4) 0.0193(2) Uani 1 1 d . . .
H10B H 0.6886 0.7206 0.4884 0.023 Uiso 1 1 calc R . .
C10B C 0.50242(11) 0.75048(8) 0.46107(3) 0.0178(2) Uani 1 1 d . . .
C11' C 0.41606(10) 0.80599(8) 0.33972(3) 0.0168(2) Uani 1 1 d . . .
O1' O 0.33370(8) 0.75028(6) 0.32382(3) 0.02438(18) Uani 1 1 d . . .
O2' O 0.44640(7) 0.89172(5) 0.32337(2) 0.01633(16) Uani 1 1 d . . .
C12' C 0.37002(11) 0.93294(8) 0.28382(3) 0.0172(2) Uani 1 1 d . . .
C13' C 0.44488(12) 1.02797(8) 0.27879(4) 0.0205(2) Uani 1 1 d . . .
H13C H 0.4484 1.0626 0.3072 0.025 Uiso 1 1 calc R . .
H13D H 0.5379 1.0129 0.2724 0.025 Uiso 1 1 calc R . .
C14' C 0.38539(15) 1.09551(10) 0.24309(4) 0.0333(3) Uani 1 1 d . . .
H14C H 0.3865 1.0633 0.2142 0.040 Uiso 1 1 calc R . .
H14D H 0.2913 1.1094 0.2485 0.040 Uiso 1 1 calc R . .
C15' C 0.46216(14) 1.18912(10) 0.24206(5) 0.0392(4) Uani 1 1 d . . .
H15D H 0.4242 1.2293 0.2179 0.059 Uiso 1 1 calc R . .
H15E H 0.5560 1.1754 0.2377 0.059 Uiso 1 1 calc R . .
H15F H 0.4561 1.2233 0.2699 0.059 Uiso 1 1 calc R . .
C16' C 0.37647(12) 0.86652(9) 0.24380(4) 0.0216(2) Uani 1 1 d . . .
H16C H 0.3124 0.8131 0.2467 0.026 Uiso 1 1 calc R . .
H16D H 0.3460 0.9035 0.2172 0.026 Uiso 1 1 calc R . .
C17' C 0.51264(13) 0.82308(10) 0.23653(4) 0.0308(3) Uani 1 1 d . . .
H17C H 0.5820 0.8734 0.2416 0.037 Uiso 1 1 calc R . .
H17D H 0.5322 0.7711 0.2583 0.037 Uiso 1 1 calc R . .
C18' C 0.51992(16) 0.78226(13) 0.19065(5) 0.0427(4) Uani 1 1 d . . .
H18D H 0.6073 0.7521 0.1882 0.064 Uiso 1 1 calc R . .
H18E H 0.5076 0.8344 0.1691 0.064 Uiso 1 1 calc R . .
H18F H 0.4496 0.7339 0.1851 0.064 Uiso 1 1 calc R . .
C19' C 0.22520(11) 0.94851(8) 0.29477(4) 0.0194(2) Uani 1 1 d . . .
H19C H 0.1747 0.9757 0.2686 0.023 Uiso 1 1 calc R . .
H19D H 0.1856 0.8850 0.3008 0.023 Uiso 1 1 calc R . .
C20' C 0.20650(11) 1.01478(9) 0.33380(4) 0.0219(2) Uani 1 1 d . . .
H20C H 0.2695 0.9954 0.3587 0.026 Uiso 1 1 calc R . .
H20D H 0.2282 1.0817 0.3257 0.026 Uiso 1 1 calc R . .
C21' C 0.06504(12) 1.01164(10) 0.34835(5) 0.0303(3) Uani 1 1 d . . .
H21D H 0.0573 1.0563 0.3729 0.045 Uiso 1 1 calc R . .
H21E H 0.0445 0.9461 0.3577 0.045 Uiso 1 1 calc R . .
H21F H 0.0021 1.0305 0.3238 0.045 Uiso 1 1 calc R . .

loop_
_atom_site_aniso_label
_atom_site_aniso_U_11
_atom_site_aniso_U_22
_atom_site_aniso_U_33
_atom_site_aniso_U_23
_atom_site_aniso_U_13
_atom_site_aniso_U_12
C1 0.0186(5) 0.0206(5) 0.0225(5) 0.0014(4) 0.0000(4) -0.0008(4)
C2 0.0178(5) 0.0288(6) 0.0301(6) 0.0052(5) 0.0045(5) -0.0015(5)
C3 0.0206(6) 0.0325(7) 0.0267(6) 0.0038(5) 0.0081(5) 0.0053(5)
C4 0.0243(6) 0.0236(6) 0.0225(5) -0.0002(4) 0.0058(4) 0.0070(5)
C4A 0.0190(5) 0.0160(5) 0.0174(5) 0.0025(4) 0.0022(4) 0.0038(4)
C5 0.0240(6) 0.0130(5) 0.0226(5) 0.0000(4) -0.0006(4) -0.0017(4)
C6 0.0209(5) 0.0189(5) 0.0286(6) 0.0014(4) 0.0001(4) -0.0050(4)
C7 0.0190(5) 0.0217(6) 0.0277(6) 0.0003(5) 0.0053(4) -0.0002(4)
C8 0.0196(5) 0.0164(5) 0.0213(5) -0.0021(4) 0.0029(4) 0.0012(4)
C8A 0.0167(5) 0.0137(5) 0.0163(5) 0.0011(4) 0.0003(4) 0.0010(4)
C9 0.0167(5) 0.0136(5) 0.0158(5) 0.0006(4) -0.0005(4) 0.0016(4)
C9A 0.0163(5) 0.0159(5) 0.0167(5) 0.0022(4) 0.0002(4) 0.0020(4)
C10 0.0231(5) 0.0139(5) 0.0179(5) -0.0009(4) 0.0007(4) 0.0037(4)
C10A 0.0189(5) 0.0127(5) 0.0171(5) 0.0013(4) -0.0005(4) 0.0017(4)
C11 0.0151(5) 0.0155(5) 0.0203(5) 0.0004(4) 0.0013(4) -0.0007(4)
O1 0.0271(4) 0.0246(4) 0.0238(4) -0.0056(3) -0.0066(3) 0.0035(3)
O2 0.0216(4) 0.0122(4) 0.0201(4) -0.0020(3) -0.0006(3) 0.0017(3)
C12 0.0228(5) 0.0118(5) 0.0238(5) -0.0028(4) 0.0029(4) 0.0012(4)
C13 0.0260(6) 0.0155(5) 0.0303(6) -0.0028(5) 0.0032(5) -0.0033(4)
C14 0.0269(6) 0.0215(6) 0.0363(7) 0.0024(5) 0.0078(5) -0.0017(5)
C15 0.0284(7) 0.0387(8) 0.0605(10) 0.0080(7) 0.0089(7) -0.0071(6)
C16 0.0257(6) 0.0194(5) 0.0236(5) -0.0036(4) 0.0051(4) -0.0001(4)
C17 0.0386(7) 0.0242(6) 0.0397(7) -0.0106(5) 0.0141(6) 0.0002(5)
C18 0.0505(9) 0.0471(9) 0.0420(8) -0.0153(7) 0.0193(7) 0.0036(7)
C19 0.0277(6) 0.0160(5) 0.0259(6) 0.0007(4) 0.0009(5) 0.0042(4)
C20 0.0259(6) 0.0253(6) 0.0325(6) -0.0003(5) -0.0006(5) 0.0046(5)
C21 0.0346(7) 0.0288(7) 0.0414(8) -0.0021(6) -0.0089(6) 0.0080(6)
C1' 0.0203(5) 0.0228(6) 0.0215(5) -0.0052(4) 0.0027(4) -0.0011(4)
C2' 0.0209(6) 0.0276(6) 0.0321(6) -0.0081(5) 0.0081(5) -0.0012(5)
C3' 0.0158(5) 0.0247(6) 0.0433(7) -0.0062(5) 0.0013(5) 0.0016(4)
C4' 0.0175(5) 0.0174(5) 0.0350(6) -0.0012(5) -0.0057(5) 0.0019(4)
C4B 0.0176(5) 0.0119(5) 0.0250(5) -0.0023(4) -0.0028(4) 0.0005(4)
C5' 0.0317(6) 0.0226(6) 0.0166(5) 0.0004(4) 0.0009(4) -0.0062(5)
C6' 0.0314(6) 0.0295(6) 0.0213(6) -0.0028(5) 0.0086(5) -0.0093(5)
C7' 0.0204(5) 0.0264(6) 0.0276(6) -0.0038(5) 0.0054(5) -0.0052(5)
C8' 0.0179(5) 0.0206(5) 0.0213(5) -0.0007(4) 0.0006(4) -0.0027(4)
C9' 0.0161(5) 0.0127(5) 0.0168(5) -0.0003(4) -0.0004(4) -0.0009(4)
C8B 0.0173(5) 0.0126(5) 0.0173(5) -0.0001(4) 0.0000(4) -0.0019(4)
C9B 0.0163(5) 0.0124(5) 0.0204(5) -0.0026(4) 0.0004(4) -0.0003(4)
C10' 0.0222(5) 0.0150(5) 0.0198(5) 0.0009(4) -0.0052(4) -0.0008(4)
C10B 0.0226(5) 0.0132(5) 0.0173(5) -0.0005(4) -0.0007(4) -0.0031(4)
C11' 0.0171(5) 0.0169(5) 0.0163(5) -0.0005(4) 0.0014(4) -0.0003(4)
O1' 0.0268(4) 0.0207(4) 0.0244(4) 0.0014(3) -0.0065(3) -0.0064(3)
O2' 0.0179(4) 0.0158(4) 0.0149(3) 0.0015(3) -0.0014(3) -0.0012(3)
C12' 0.0201(5) 0.0170(5) 0.0142(5) 0.0014(4) -0.0017(4) 0.0015(4)
C13' 0.0235(5) 0.0182(5) 0.0202(5) 0.0022(4) 0.0034(4) 0.0005(4)
C14' 0.0423(8) 0.0275(7) 0.0296(6) 0.0109(5) -0.0009(6) 0.0010(6)
C15' 0.0360(7) 0.0285(7) 0.0549(9) 0.0209(6) 0.0154(7) 0.0061(6)
C16' 0.0259(6) 0.0227(6) 0.0159(5) -0.0029(4) -0.0015(4) 0.0023(4)
C17' 0.0288(6) 0.0376(7) 0.0259(6) -0.0115(5) 0.0017(5) 0.0043(5)
C18' 0.0453(8) 0.0533(10) 0.0298(7) -0.0175(7) 0.0039(6) 0.0122(7)
C19' 0.0193(5) 0.0199(5) 0.0185(5) -0.0005(4) -0.0014(4) 0.0004(4)
C20' 0.0199(5) 0.0219(6) 0.0237(5) -0.0039(4) 0.0016(4) 0.0003(4)
C21' 0.0216(6) 0.0344(7) 0.0354(7) -0.0094(6) 0.0059(5) -0.0011(5)

loop_
_atom_type_symbol
_atom_type_description
_atom_type_scat_dispersion_real
_atom_type_scat_dispersion_imag
_atom_type_scat_source
C C 0.0033 0.0016 'International Tables Vol C Tables 4.2.6.8 and 6.1.1.4'
H H 0.0000 0.0000 'International Tables Vol C Tables 4.2.6.8 and 6.1.1.4'
O O 0.0106 0.0060 'International Tables Vol C Tables 4.2.6.8 and 6.1.1.4'

loop_
_geom_angle_atom_site_label_1
_geom_angle_atom_site_label_2
_geom_angle_atom_site_label_3
_geom_angle
_geom_angle_site_symmetry_1
_geom_angle_site_symmetry_3
_geom_angle_publ_flag
C2 C1 C9A 120.86(11) . . ?
C2 C1 H1A 119.6 . . ?
C9A C1 H1A 119.6 . . ?
C1 C2 C3 120.74(11) . . ?
C1 C2 H2A 119.6 . . ?
C3 C2 H2A 119.6 . . ?
C4 C3 C2 120.24(10) . . ?
C4 C3 H3A 119.9 . . ?
C2 C3 H3A 119.9 . . ?
C3 C4 C4A 121.14(11) . . ?
C3 C4 H4A 119.4 . . ?
C4A C4 H4A 119.4 . . ?
C10 C4A C4 121.81(10) . . ?
C10 C4A C9A 119.56(9) . . ?
C4 C4A C9A 118.62(10) . . ?
C6 C5 C10A 121.05(10) . . ?
C6 C5 H5A 119.5 . . ?
C10A C5 H5A 119.5 . . ?
C5 C6 C7 120.10(10) . . ?
C5 C6 H6A 119.9 . . ?
C7 C6 H6A 119.9 . . ?
C8 C7 C6 120.77(10) . . ?
C8 C7 H7A 119.6 . . ?
C6 C7 H7A 119.6 . . ?
C7 C8 C8A 120.81(10) . . ?
C7 C8 H8A 119.6 . . ?
C8A C8 H8A 119.6 . . ?
C9 C8A C8 122.73(10) . . ?
C9 C8A C10A 118.90(9) . . ?
C8 C8A C10A 118.37(9) . . ?
C9A C9 C8A 121.57(10) . . ?
C9A C9 C11 118.96(9) . . ?
C8A C9 C11 119.45(9) . . ?
C9 C9A C1 122.76(10) . . ?
C9 C9A C4A 118.83(10) . . ?
C1 C9A C4A 118.39(9) . . ?
C4A C10 C10A 121.61(10) . . ?
C4A C10 H10A 119.2 . . ?
C10A C10 H10A 119.2 . . ?
C10 C10A C5 121.59(10) . . ?
C10 C10A C8A 119.52(10) . . ?
C5 C10A C8A 118.89(9) . . ?
O1 C11 O2 126.56(10) . . ?
O1 C11 C9 124.22(10) . . ?
O2 C11 C9 109.21(9) . . ?
C11 O2 C12 122.94(8) . . ?
O2 C12 C13 109.63(9) . . ?
O2 C12 C19 101.11(8) . . ?
C13 C12 C19 111.79(10) . . ?
O2 C12 C16 108.38(9) . . ?
C13 C12 C16 111.89(10) . . ?
C19 C12 C16 113.40(9) . . ?
C14 C13 C12 116.36(10) . . ?
C14 C13 H13A 108.2 . . ?
C12 C13 H13A 108.2 . . ?
C14 C13 H13B 108.2 . . ?
C12 C13 H13B 108.2 . . ?
H13A C13 H13B 107.4 . . ?
C15 C14 C13 110.96(12) . . ?
C15 C14 H14A 109.4 . . ?
C13 C14 H14A 109.4 . . ?
C15 C14 H14B 109.4 . . ?
C13 C14 H14B 109.4 . . ?
H14A C14 H14B 108.0 . . ?
C14 C15 H15A 109.5 . . ?
C14 C15 H15B 109.5 . . ?
H15A C15 H15B 109.5 . . ?
C14 C15 H15C 109.5 . . ?
H15A C15 H15C 109.5 . . ?
H15B C15 H15C 109.5 . . ?
C17 C16 C12 114.12(10) . . ?
C17 C16 H16A 108.7 . . ?
C12 C16 H16A 108.7 . . ?
C17 C16 H16B 108.7 . . ?
C12 C16 H16B 108.7 . . ?
H16A C16 H16B 107.6 . . ?
C18 C17 C16 111.69(12) . . ?
C18 C17 H17A 109.3 . . ?
C16 C17 H17A 109.3 . . ?
C18 C17 H17B 109.3 . . ?
C16 C17 H17B 109.3 . . ?
H17A C17 H17B 107.9 . . ?
C17 C18 H18A 109.5 . . ?
C17 C18 H18B 109.5 . . ?
H18A C18 H18B 109.5 . . ?
C17 C18 H18C 109.5 . . ?
H18A C18 H18C 109.5 . . ?
H18B C18 H18C 109.5 . . ?
C20 C19 C12 115.79(10) . . ?
C20 C19 H19A 108.3 . . ?
C12 C19 H19A 108.3 . . ?
C20 C19 H19B 108.3 . . ?
C12 C19 H19B 108.3 . . ?
H19A C19 H19B 107.4 . . ?
C21 C20 C19 111.93(11) . . ?
C21 C20 H20A 109.2 . . ?
C19 C20 H20A 109.2 . . ?
C21 C20 H20B 109.2 . . ?
C19 C20 H20B 109.2 . . ?
H20A C20 H20B 107.9 . . ?
C20 C21 H21A 109.5 . . ?
C20 C21 H21B 109.5 . . ?
H21A C21 H21B 109.5 . . ?
C20 C21 H21C 109.5 . . ?
H21A C21 H21C 109.5 . . ?
H21B C21 H21C 109.5 . . ?
C2' C1' C9B 120.96(11) . . ?
C2' C1' H1'A 119.5 . . ?
C9B C1' H1'A 119.5 . . ?
C1' C2' C3' 120.76(11) . . ?
C1' C2' H2'A 119.6 . . ?
C3' C2' H2'A 119.6 . . ?
C4' C3' C2' 120.45(11) . . ?
C4' C3' H3'A 119.8 . . ?
C2' C3' H3'A 119.8 . . ?
C3' C4' C4B 120.88(11) . . ?
C3' C4' H4'A 119.6 . . ?
C4B C4' H4'A 119.6 . . ?
C10' C4B C4' 121.59(10) . . ?
C10' C4B C9B 119.62(10) . . ?
C4' C4B C9B 118.79(10) . . ?
C6' C5' C10B 120.89(11) . . ?
C6' C5' H5'A 119.6 . . ?
C10B C5' H5'A 119.6 . . ?
C5' C6' C7' 120.30(11) . . ?
C5' C6' H6'A 119.8 . . ?
C7' C6' H6'A 119.8 . . ?
C8' C7' C6' 120.91(11) . . ?
C8' C7' H7'A 119.5 . . ?
C6' C7' H7'A 119.5 . . ?
C7' C8' C8B 120.81(11) . . ?
C7' C8' H8'A 119.6 . . ?
C8B C8' H8'A 119.6 . . ?
C9B C9' C8B 121.00(10) . . ?
C9B C9' C11' 121.05(9) . . ?
C8B C9' C11' 117.93(9) . . ?
C9' C8B C8' 122.66(10) . . ?
C9' C8B C10B 119.13(9) . . ?
C8' C8B C10B 118.14(9) . . ?
C9' C9B C1' 122.67(10) . . ?
C9' C9B C4B 119.18(9) . . ?
C1' C9B C4B 118.15(10) . . ?
C10B C10' C4B 121.53(10) . . ?
C10B C10' H10B 119.2 . . ?
C4B C10' H10B 119.2 . . ?
C10' C10B C5' 121.62(10) . . ?
C10' C10B C8B 119.48(10) . . ?
C5' C10B C8B 118.88(10) . . ?
O1' C11' O2' 126.08(10) . . ?
O1' C11' C9' 122.69(10) . . ?
O2' C11' C9' 111.23(9) . . ?
C11' O2' C12' 121.67(8) . . ?
O2' C12' C13' 100.57(8) . . ?
O2' C12' C19' 108.50(8) . . ?
C13' C12' C19' 112.44(9) . . ?
O2' C12' C16' 111.35(9) . . ?
C13' C12' C16' 112.80(9) . . ?
C19' C12' C16' 110.72(9) . . ?
C14' C13' C12' 115.52(10) . . ?
C14' C13' H13C 108.4 . . ?
C12' C13' H13C 108.4 . . ?
C14' C13' H13D 108.4 . . ?
C12' C13' H13D 108.4 . . ?
H13C C13' H13D 107.5 . . ?
C15' C14' C13' 111.62(12) . . ?
C15' C14' H14C 109.3 . . ?
C13' C14' H14C 109.3 . . ?
C15' C14' H14D 109.3 . . ?
C13' C14' H14D 109.3 . . ?
H14C C14' H14D 108.0 . . ?
C14' C15' H15D 109.5 . . ?
C14' C15' H15E 109.5 . . ?
H15D C15' H15E 109.5 . . ?
C14' C15' H15F 109.5 . . ?
H15D C15' H15F 109.5 . . ?
H15E C15' H15F 109.5 . . ?
C17' C16' C12' 116.29(10) . . ?
C17' C16' H16C 108.2 . . ?
C12' C16' H16C 108.2 . . ?
C17' C16' H16D 108.2 . . ?
C12' C16' H16D 108.2 . . ?
H16C C16' H16D 107.4 . . ?
C18' C17' C16' 112.68(11) . . ?
C18' C17' H17C 109.1 . . ?
C16' C17' H17C 109.1 . . ?
C18' C17' H17D 109.1 . . ?
C16' C17' H17D 109.1 . . ?
H17C C17' H17D 107.8 . . ?
C17' C18' H18D 109.5 . . ?
C17' C18' H18E 109.5 . . ?
H18D C18' H18E 109.5 . . ?
C17' C18' H18F 109.5 . . ?
H18D C18' H18F 109.5 . . ?
H18E C18' H18F 109.5 . . ?
C20' C19' C12' 115.32(9) . . ?
C20' C19' H19C 108.4 . . ?
C12' C19' H19C 108.4 . . ?
C20' C19' H19D 108.4 . . ?
C12' C19' H19D 108.4 . . ?
H19C C19' H19D 107.5 . . ?
C21' C20' C19' 112.41(10) . . ?
C21' C20' H20C 109.1 . . ?
C19' C20' H20C 109.1 . . ?
C21' C20' H20D 109.1 . . ?
C19' C20' H20D 109.1 . . ?
H20C C20' H20D 107.9 . . ?
C20' C21' H21D 109.5 . . ?
C20' C21' H21E 109.5 . . ?
H21D C21' H21E 109.5 . . ?
C20' C21' H21F 109.5 . . ?
H21D C21' H21F 109.5 . . ?
H21E C21' H21F 109.5 . . ?

loop_
_geom_bond_atom_site_label_1
_geom_bond_atom_site_label_2
_geom_bond_distance
_geom_bond_site_symmetry_2
_geom_bond_publ_flag
C1 C2 1.3646(16) . ?
C1 C9A 1.4315(15) . ?
C1 H1A 0.9500 . ?
C2 C3 1.4190(18) . ?
C2 H2A 0.9500 . ?
C3 C4 1.3605(17) . ?
C3 H3A 0.9500 . ?
C4 C4A 1.4314(15) . ?
C4 H4A 0.9500 . ?
C4A C10 1.3936(15) . ?
C4A C9A 1.4352(15) . ?
C5 C6 1.3610(16) . ?
C5 C10A 1.4278(15) . ?
C5 H5A 0.9500 . ?
C6 C7 1.4224(16) . ?
C6 H6A 0.9500 . ?
C7 C8 1.3622(16) . ?
C7 H7A 0.9500 . ?
C8 C8A 1.4312(14) . ?
C8 H8A 0.9500 . ?
C8A C9 1.4065(14) . ?
C8A C10A 1.4321(14) . ?
C9 C9A 1.4048(14) . ?
C9 C11 1.5010(15) . ?
C10 C10A 1.3970(15) . ?
C10 H10A 0.9500 . ?
C11 O1 1.2044(13) . ?
C11 O2 1.3390(13) . ?
O2 C12 1.4946(13) . ?
C12 C13 1.5276(16) . ?
C12 C19 1.5311(16) . ?
C12 C16 1.5342(15) . ?
C13 C14 1.5274(17) . ?
C13 H13A 0.9900 . ?
C13 H13B 0.9900 . ?
C14 C15 1.5188(19) . ?
C14 H14A 0.9900 . ?
C14 H14B 0.9900 . ?
C15 H15A 0.9800 . ?
C15 H15B 0.9800 . ?
C15 H15C 0.9800 . ?
C16 C17 1.5283(16) . ?
C16 H16A 0.9900 . ?
C16 H16B 0.9900 . ?
C17 C18 1.5187(19) . ?
C17 H17A 0.9900 . ?
C17 H17B 0.9900 . ?
C18 H18A 0.9800 . ?
C18 H18B 0.9800 . ?
C18 H18C 0.9800 . ?
C19 C20 1.5293(17) . ?
C19 H19A 0.9900 . ?
C19 H19B 0.9900 . ?
C20 C21 1.5242(19) . ?
C20 H20A 0.9900 . ?
C20 H20B 0.9900 . ?
C21 H21A 0.9800 . ?
C21 H21B 0.9800 . ?
C21 H21C 0.9800 . ?
C1' C2' 1.3576(16) . ?
C1' C9B 1.4337(15) . ?
C1' H1'A 0.9500 . ?
C2' C3' 1.4192(19) . ?
C2' H2'A 0.9500 . ?
C3' C4' 1.3585(18) . ?
C3' H3'A 0.9500 . ?
C4' C4B 1.4305(15) . ?
C4' H4'A 0.9500 . ?
C4B C10' 1.3936(16) . ?
C4B C9B 1.4367(15) . ?
C5' C6' 1.3562(18) . ?
C5' C10B 1.4320(15) . ?
C5' H5'A 0.9500 . ?
C6' C7' 1.4183(18) . ?
C6' H6'A 0.9500 . ?
C7' C8' 1.3641(16) . ?
C7' H7'A 0.9500 . ?
C8' C8B 1.4288(15) . ?
C8' H8'A 0.9500 . ?
C9' C9B 1.4032(14) . ?
C9' C8B 1.4096(14) . ?
C9' C11' 1.5061(15) . ?
C8B C10B 1.4376(15) . ?
C10' C10B 1.3935(16) . ?
C10' H10B 0.9500 . ?
C11' O1' 1.2078(13) . ?
C11' O2' 1.3337(13) . ?
O2' C12' 1.4965(12) . ?
C12' C13' 1.5310(15) . ?
C12' C19' 1.5313(15) . ?
C12' C16' 1.5355(15) . ?
C13' C14' 1.5259(17) . ?
C13' H13C 0.9900 . ?
C13' H13D 0.9900 . ?
C14' C15' 1.512(2) . ?
C14' H14C 0.9900 . ?
C14' H14D 0.9900 . ?
C15' H15D 0.9800 . ?
C15' H15E 0.9800 . ?
C15' H15F 0.9800 . ?
C16' C17' 1.5257(17) . ?
C16' H16C 0.9900 . ?
C16' H16D 0.9900 . ?
C17' C18' 1.5175(18) . ?
C17' H17C 0.9900 . ?
C17' H17D 0.9900 . ?
C18' H18D 0.9800 . ?
C18' H18E 0.9800 . ?
C18' H18F 0.9800 . ?
C19' C20' 1.5276(15) . ?
C19' H19C 0.9900 . ?
C19' H19D 0.9900 . ?
C20' C21' 1.5198(16) . ?
C20' H20C 0.9900 . ?
C20' H20D 0.9900 . ?
C21' H21D 0.9800 . ?
C21' H21E 0.9800 . ?
C21' H21F 0.9800 . ?

loop_
_geom_torsion_atom_site_label_1
_geom_torsion_atom_site_label_2
_geom_torsion_atom_site_label_3
_geom_torsion_atom_site_label_4
_geom_torsion
_geom_torsion_site_symmetry_1
_geom_torsion_site_symmetry_2
_geom_torsion_site_symmetry_3
_geom_torsion_site_symmetry_4
_geom_torsion_publ_flag
C9A C1 C2 C3 -0.26(18) . . . . ?
C1 C2 C3 C4 0.61(19) . . . . ?
C2 C3 C4 C4A -0.19(18) . . . . ?
C3 C4 C4A C10 178.86(11) . . . . ?
C3 C4 C4A C9A -0.56(17) . . . . ?
C10A C5 C6 C7 -0.19(18) . . . . ?
C5 C6 C7 C8 0.24(18) . . . . ?
C6 C7 C8 C8A 0.37(18) . . . . ?
C7 C8 C8A C9 178.83(11) . . . . ?
C7 C8 C8A C10A -1.00(16) . . . . ?
C8 C8A C9 C9A 179.97(10) . . . . ?
C10A C8A C9 C9A -0.20(15) . . . . ?
C8 C8A C9 C11 -1.88(16) . . . . ?
C10A C8A C9 C11 177.95(9) . . . . ?
C8A C9 C9A C1 178.63(10) . . . . ?
C11 C9 C9A C1 0.46(16) . . . . ?
C8A C9 C9A C4A -0.05(15) . . . . ?
C11 C9 C9A C4A -178.21(9) . . . . ?
C2 C1 C9A C9 -179.17(11) . . . . ?
C2 C1 C9A C4A -0.49(16) . . . . ?
C10 C4A C9A C9 0.19(15) . . . . ?
C4 C4A C9A C9 179.62(10) . . . . ?
C10 C4A C9A C1 -178.54(10) . . . . ?
C4 C4A C9A C1 0.89(15) . . . . ?
C4 C4A C10 C10A -179.49(10) . . . . ?
C9A C4A C10 C10A -0.07(16) . . . . ?
C4A C10 C10A C5 178.92(10) . . . . ?
C4A C10 C10A C8A -0.18(16) . . . . ?
C6 C5 C10A C10 -179.56(11) . . . . ?
C6 C5 C10A C8A -0.45(16) . . . . ?
C9 C8A C10A C10 0.32(15) . . . . ?
C8 C8A C10A C10 -179.85(10) . . . . ?
C9 C8A C10A C5 -178.81(10) . . . . ?
C8 C8A C10A C5 1.03(15) . . . . ?
C9A C9 C11 O1 -70.47(14) . . . . ?
C8A C9 C11 O1 111.33(12) . . . . ?
C9A C9 C11 O2 108.68(11) . . . . ?
C8A C9 C11 O2 -69.53(12) . . . . ?
O1 C11 O2 C12 1.67(16) . . . . ?
C9 C11 O2 C12 -177.45(8) . . . . ?
C11 O2 C12 C13 58.23(13) . . . . ?
C11 O2 C12 C19 176.38(9) . . . . ?
C11 O2 C12 C16 -64.16(12) . . . . ?
O2 C12 C13 C14 55.42(13) . . . . ?
C19 C12 C13 C14 -55.86(13) . . . . ?
C16 C12 C13 C14 175.70(10) . . . . ?
C12 C13 C14 C15 -165.24(11) . . . . ?
O2 C12 C16 C17 -173.61(10) . . . . ?
C13 C12 C16 C17 65.38(14) . . . . ?
C19 C12 C16 C17 -62.20(14) . . . . ?
C12 C16 C17 C18 174.38(12) . . . . ?
O2 C12 C19 C20 66.20(11) . . . . ?
C13 C12 C19 C20 -177.22(10) . . . . ?
C16 C12 C19 C20 -49.59(13) . . . . ?
C12 C19 C20 C21 -165.30(10) . . . . ?
C9B C1' C2' C3' 0.33(18) . . . . ?
C1' C2' C3' C4' -0.92(19) . . . . ?
C2' C3' C4' C4B 0.42(18) . . . . ?
C3' C4' C4B C10' -179.09(11) . . . . ?
C3' C4' C4B C9B 0.63(16) . . . . ?
C10B C5' C6' C7' 1.68(18) . . . . ?
C5' C6' C7' C8' 0.38(19) . . . . ?
C6' C7' C8' C8B -1.42(18) . . . . ?
C9B C9' C8B C8' 174.81(10) . . . . ?
C11' C9' C8B C8' -6.50(15) . . . . ?
C9B C9' C8B C10B -2.24(15) . . . . ?
C11' C9' C8B C10B 176.45(9) . . . . ?
C7' C8' C8B C9' -176.68(11) . . . . ?
C7' C8' C8B C10B 0.40(16) . . . . ?
C8B C9' C9B C1' -176.87(10) . . . . ?
C11' C9' C9B C1' 4.48(16) . . . . ?
C8B C9' C9B C4B 2.63(15) . . . . ?
C11' C9' C9B C4B -176.02(9) . . . . ?
C2' C1' C9B C9' -179.78(11) . . . . ?
C2' C1' C9B C4B 0.72(16) . . . . ?
C10' C4B C9B C9' -0.98(15) . . . . ?
C4' C4B C9B C9' 179.30(10) . . . . ?
C10' C4B C9B C1' 178.54(10) . . . . ?
C4' C4B C9B C1' -1.18(15) . . . . ?
C4' C4B C10' C10B 178.65(10) . . . . ?
C9B C4B C10' C10B -1.06(16) . . . . ?
C4B C10' C10B C5' -177.09(10) . . . . ?
C4B C10' C10B C8B 1.45(16) . . . . ?
C6' C5' C10B C10' 175.90(11) . . . . ?
C6' C5' C10B C8B -2.65(17) . . . . ?
C9' C8B C10B C10' 0.19(15) . . . . ?
C8' C8B C10B C10' -176.99(10) . . . . ?
C9' C8B C10B C5' 178.77(10) . . . . ?
C8' C8B C10B C5' 1.59(15) . . . . ?
C9B C9' C11' O1' 116.86(12) . . . . ?
C8B C9' C11' O1' -61.84(14) . . . . ?
C9B C9' C11' O2' -64.09(13) . . . . ?
C8B C9' C11' O2' 117.22(10) . . . . ?
O1' C11' O2' C12' 5.38(16) . . . . ?
C9' C11' O2' C12' -173.64(8) . . . . ?
C11' O2' C12' C13' -179.05(9) . . . . ?
C11' O2' C12' C19' 62.80(12) . . . . ?
C11' O2' C12' C16' -59.30(12) . . . . ?
O2' C12' C13' C14' -174.67(9) . . . . ?
C19' C12' C13' C14' -59.44(13) . . . . ?
C16' C12' C13' C14' 66.64(13) . . . . ?
C12' C13' C14' C15' 177.31(11) . . . . ?
O2' C12' C16' C17' -43.34(14) . . . . ?
C13' C12' C16' C17' 68.86(13) . . . . ?
C19' C12' C16' C17' -164.15(10) . . . . ?
C12' C16' C17' C18' -164.03(12) . . . . ?
O2' C12' C19' C20' 58.31(12) . . . . ?
C13' C12' C19' C20' -52.02(13) . . . . ?
C16' C12' C19' C20' -179.22(10) . . . . ?
C12' C19' C20' C21' -168.81(10) . . . . ?
